data_7056565
loop_
_publ_author_name
'Budniak, Adam K.'
'Masny, Micha\/l'
'Prezelj, Kristina'
'Grzeszkiewicz, Miko\/laj'
'Gawraczy\'nski, Jakub'
'Dobrzycki, \/Lukasz'
'Cyra\'nski, Micha\/l K.'
'Ko\'zmi\'nski, Wiktor'
'Mazej, Zoran'
'Fija\/lkowski, Karol J.'
'Grochala, Wojciech'
'Leszczy\'nski, Piotr J.'

_publ_section_title
;
 Reconnaissance of reactivity of an Ag(ii)SO4 one-electron oxidizer
 towards naphthalene derivatives
;
_journal_name_full 'New J. Chem.'
_journal_paper_doi 10.1039/C7NJ02299A
_journal_year 2017
_chemical_formula_sum 'C40 H24 Br0.57 F3.43'
_chemical_formula_weight 615.31
_space_group_crystal_system monoclinic
_space_group_IT_number 5
_space_group_name_Hall 'C 2y'
_space_group_name_H-M_alt 'C 1 2 1'
_symmetry_space_group_name_Hall 'C 2y'
_symmetry_space_group_name_H-M 'C 1 2 1'
_atom_sites_solution_hydrogens geom
_audit_update_record
;
2017-07-27 deposited with the CCDC.
2017-08-15 downloaded from the CCDC.
;
_cell_angle_alpha 90
_cell_angle_beta 115.080(2)
_cell_angle_gamma 90
_cell_formula_units_Z 2
_cell_length_a 12.6657(10)
_cell_length_b 10.6594(9)
_cell_length_c 11.1921(9)
_cell_measurement_reflns_used 5389
_cell_measurement_temperature 100.(2)
_cell_measurement_theta_max 26.4031
_cell_measurement_theta_min 2.6085
_cell_volume 1368.57(19)
_computing_cell_refinement 'SAINT V8.34A (Bruker AXS Inc., 2013)'
_computing_data_collection 'APEX2 V2014 (Bruker AXS Inc., 2014)'
_computing_data_reduction 'SAINT V8.34A (Bruker AXS Inc., 2013)'
_computing_publication_material 'APEX2 V2014 (Bruker AXS Inc., 2014)'
_computing_structure_refinement 'SHELXL-2014/7 (Sheldrick, 2014)'
_computing_structure_solution 'SHELXS-2014 (Sheldrick, 2014)'
_diffrn_ambient_temperature 100.(2)
_diffrn_detector_area_resol_mean 10.4167
_diffrn_measured_fraction_theta_full 0.997
_diffrn_measured_fraction_theta_max 0.997
_diffrn_measurement_device_type 'Bruker D8 VENTURE'
_diffrn_measurement_method 'omega scans'
_diffrn_radiation_monochromator TRIUMPH
_diffrn_radiation_type MoK\a
_diffrn_radiation_wavelength 0.71073
_diffrn_reflns_av_R_equivalents 0.0328
_diffrn_reflns_av_unetI/netI 0.0349
_diffrn_reflns_limit_h_max 15
_diffrn_reflns_limit_h_min -15
_diffrn_reflns_limit_k_max 13
_diffrn_reflns_limit_k_min -13
_diffrn_reflns_limit_l_max 13
_diffrn_reflns_limit_l_min -13
_diffrn_reflns_number 10514
_diffrn_reflns_theta_full 26.43
_diffrn_reflns_theta_max 26.43
_diffrn_reflns_theta_min 2.61
_diffrn_source 'fine focus sealed tube'
_exptl_absorpt_coefficient_mu 0.928
_exptl_absorpt_correction_T_max 0.91
_exptl_absorpt_correction_T_min 0.83
_exptl_absorpt_correction_type multi-scan
_exptl_absorpt_process_details 'SADABS V2014/5 (Bruker AXS Inc.)'
_exptl_crystal_colour colourless
_exptl_crystal_density_diffrn 1.493
_exptl_crystal_density_method 'not measured'
_exptl_crystal_description prism
_exptl_crystal_F_000 630
_exptl_crystal_size_max 0.423
_exptl_crystal_size_mid 0.278
_exptl_crystal_size_min 0.106
_refine_diff_density_max 0.199
_refine_diff_density_min -0.162
_refine_ls_abs_structure_details 'Refined as an inversion twin.'
_refine_ls_abs_structure_Flack 0.20(3)
_refine_ls_extinction_method none
_refine_ls_goodness_of_fit_ref 1.067
_refine_ls_hydrogen_treatment constr
_refine_ls_matrix_type full
_refine_ls_number_parameters 220
_refine_ls_number_reflns 2815
_refine_ls_number_restraints 1
_refine_ls_restrained_S_all 1.067
_refine_ls_R_factor_all 0.0451
_refine_ls_R_factor_gt 0.0359
_refine_ls_shift/su_max 0.000
_refine_ls_shift/su_mean 0.000
_refine_ls_structure_factor_coef Fsqd
_refine_ls_weighting_details 'w=1/[\s^2^(Fo^2^)+(0.0432P)^2^+0.3754P] where P=(Fo^2^+2Fc^2^)/3'
_refine_ls_weighting_scheme calc
_refine_ls_wR_factor_gt 0.0901
_refine_ls_wR_factor_ref 0.0938
_reflns_number_gt 2382
_reflns_number_total 2815
_reflns_threshold_expression 'I > 2\s(I)'
_cod_data_source_file c7nj02299a2.cif
_cod_data_source_block 10-2_in_C2
_cod_database_code 7056565

loop_
_space_group_symop_operation_xyz
'x, y, z'
'-x, y, -z'
'x+1/2, y+1/2, z'
'-x+1/2, y+1/2, -z'

loop_
_atom_site_label
_atom_site_type_symbol
_atom_site_fract_x
_atom_site_fract_y
_atom_site_fract_z
_atom_site_U_iso_or_equiv
_atom_site_adp_type
_atom_site_occupancy
_atom_site_site_symmetry_order
_atom_site_calc_flag
_atom_site_refinement_flags_posn
_atom_site_refinement_flags_adp
_atom_site_refinement_flags_occupancy
Br1A Br 0.4525(4) 0.4714(4) 0.1323(4) 0.0273(9) Uani 0.191(3) 1 d . . P
F1A F 0.4268(5) 0.4608(7) 0.1520(6) 0.0365(17) Uani 0.809(3) 1 d . . P
C1A C 0.0646(3) 0.4523(4) 0.0243(3) 0.0270(9) Uani 1 1 d . . .
C2A C 0.1179(3) 0.5468(4) -0.0122(3) 0.0303(9) Uani 1 1 d . . .
H2A H 0.0708 0.6112 -0.0681 0.036 Uiso 1 1 calc R U .
C3A C 0.2391(3) 0.5526(4) 0.0294(3) 0.0327(9) Uani 1 1 d . . .
H3A H 0.2735 0.6195 0.0022 0.039 Uiso 1 1 calc R U .
C4A C 0.3054(3) 0.4612(5) 0.1086(3) 0.0308(8) Uani 1 1 d . . .
C4AA C 0.2588(3) 0.3599(4) 0.1548(3) 0.0278(9) Uani 1 1 d . . .
C5A C 0.3294(4) 0.2676(4) 0.2420(4) 0.0332(11) Uani 1 1 d . . .
H5A H 0.4114 0.2694 0.2694 0.040 Uiso 1 1 calc R U .
C6A C 0.2808(4) 0.1755(4) 0.2874(4) 0.0340(10) Uani 1 1 d . . .
H6A H 0.3294 0.1144 0.3473 0.041 Uiso 1 1 calc R U .
C7A C 0.1611(4) 0.1705(4) 0.2466(5) 0.0351(12) Uani 1 1 d . . .
H7A H 0.1283 0.1059 0.2788 0.042 Uiso 1 1 calc R U .
C8A C 0.0894(3) 0.2583(4) 0.1602(3) 0.0306(9) Uani 1 1 d . . .
H8A H 0.0075 0.2530 0.1322 0.037 Uiso 1 1 calc R U .
C8AA C 0.1367(3) 0.3570(3) 0.1121(3) 0.0252(9) Uani 1 1 d . . .
Br1B Br 0.0519(10) 0.5379(11) 0.3693(9) 0.0268(19) Uani 0.094(3) 1 d . . P
F1B F 0.0729(5) 0.5463(6) 0.3456(5) 0.0332(14) Uani 0.906(3) 1 d . . P
C1B C 0.4356(3) 0.5539(4) 0.4756(3) 0.0257(8) Uani 1 1 d . . .
C2B C 0.3810(3) 0.4572(4) 0.5111(3) 0.0284(9) Uani 1 1 d . . .
H2B H 0.4272 0.3919 0.5662 0.034 Uiso 1 1 calc R U .
C3B C 0.2595(3) 0.4533(4) 0.4677(3) 0.0299(9) Uani 1 1 d . . .
H3B H 0.2236 0.3866 0.4932 0.036 Uiso 1 1 calc R U .
C4B C 0.1940(3) 0.5476(4) 0.3881(3) 0.0276(8) Uani 1 1 d . . .
C4AB C 0.2418(3) 0.6461(3) 0.3446(3) 0.0244(8) Uani 1 1 d . . .
C5B C 0.1709(4) 0.7406(4) 0.2568(4) 0.0266(10) Uani 1 1 d . . .
H5B H 0.0887 0.7392 0.2283 0.032 Uiso 1 1 calc R U .
C6B C 0.2212(3) 0.8334(4) 0.2134(4) 0.0291(9) Uani 1 1 d . . .
H6B H 0.1741 0.8961 0.1547 0.035 Uiso 1 1 calc R U .
C7B C 0.3425(4) 0.8352(4) 0.2559(4) 0.0285(10) Uani 1 1 d . . .
H7B H 0.3767 0.8995 0.2251 0.034 Uiso 1 1 calc R U .
C8B C 0.4121(3) 0.7471(4) 0.3401(3) 0.0255(8) Uani 1 1 d . . .
H8B H 0.4939 0.7512 0.3671 0.031 Uiso 1 1 calc R U .
C8AB C 0.3655(3) 0.6492(3) 0.3889(3) 0.0257(9) Uani 1 1 d . . .

loop_
_atom_site_aniso_label
_atom_site_aniso_U_11
_atom_site_aniso_U_22
_atom_site_aniso_U_33
_atom_site_aniso_U_23
_atom_site_aniso_U_13
_atom_site_aniso_U_12
Br1A 0.0309(17) 0.0266(14) 0.0212(13) 0.0030(13) 0.0078(11) -0.0036(15)
F1A 0.035(3) 0.037(2) 0.035(3) -0.002(2) 0.0129(17) -0.017(2)
C1A 0.045(2) 0.019(2) 0.0211(18) -0.0053(18) 0.0184(17) -0.002(2)
C2A 0.049(2) 0.021(2) 0.0178(19) -0.0039(19) 0.0120(17) -0.002(2)
C3A 0.053(2) 0.024(2) 0.026(2) -0.010(2) 0.0219(18) -0.015(2)
C4A 0.044(2) 0.028(2) 0.0257(19) -0.006(2) 0.0196(17) -0.009(3)
C4AA 0.045(2) 0.023(2) 0.0210(19) -0.0049(18) 0.0193(18) -0.0016(19)
C5A 0.044(3) 0.033(3) 0.025(2) -0.009(2) 0.016(2) -0.002(2)
C6A 0.054(3) 0.026(2) 0.026(2) 0.0053(19) 0.022(2) 0.009(2)
C7A 0.056(3) 0.026(2) 0.034(3) 0.009(2) 0.031(2) 0.010(2)
C8A 0.044(2) 0.027(2) 0.0269(19) 0.002(2) 0.0209(18) 0.0005(19)
C8AA 0.039(2) 0.023(2) 0.0177(17) 0.0027(17) 0.0158(17) 0.0027(18)
Br1B 0.035(4) 0.028(3) 0.014(3) -0.001(3) 0.007(2) -0.009(3)
F1B 0.036(3) 0.033(2) 0.027(2) 0.002(2) 0.0099(15) 0.0014(19)
C1B 0.0423(19) 0.021(2) 0.0142(16) -0.0013(17) 0.0128(16) 0.0004(19)
C2B 0.050(2) 0.019(2) 0.0206(18) 0.0027(19) 0.0185(17) -0.003(2)
C3B 0.048(2) 0.024(3) 0.0225(19) 0.0049(19) 0.0192(17) -0.001(2)
C4B 0.036(2) 0.028(2) 0.0201(19) -0.006(2) 0.0132(16) -0.002(2)
C4AB 0.036(2) 0.020(2) 0.0185(18) -0.0051(17) 0.0137(17) -0.0014(17)
C5B 0.038(3) 0.020(2) 0.023(2) -0.0028(19) 0.014(2) 0.004(2)
C6B 0.043(2) 0.0233(19) 0.0215(18) -0.0020(18) 0.0136(18) 0.0047(19)
C7B 0.046(3) 0.019(2) 0.024(2) 0.0001(18) 0.019(2) -0.0029(19)
C8B 0.038(2) 0.021(2) 0.0230(18) -0.0016(18) 0.0186(17) 0.0002(17)
C8AB 0.046(2) 0.017(2) 0.0177(17) -0.0090(17) 0.0168(17) -0.0039(18)

loop_
_atom_type_symbol
_atom_type_description
_atom_type_scat_dispersion_real
_atom_type_scat_dispersion_imag
_atom_type_scat_source
C C 0.0033 0.0016 'International Tables Vol C Tables 4.2.6.8 and 6.1.1.4'
H H 0.0000 0.0000 'International Tables Vol C Tables 4.2.6.8 and 6.1.1.4'
F F 0.0171 0.0103 'International Tables Vol C Tables 4.2.6.8 and 6.1.1.4'
Br Br -0.2901 2.4595 'International Tables Vol C Tables 4.2.6.8 and 6.1.1.4'

loop_
_geom_angle_atom_site_label_1
_geom_angle_atom_site_label_2
_geom_angle_atom_site_label_3
_geom_angle
_geom_angle_site_symmetry_3
C2A C1A C8AA 118.3(3) .
C2A C1A C1A 119.7(3) 2
C8AA C1A C1A 122.0(2) 2
C1A C2A C3A 122.8(4) .
C1A C2A H2A 118.6 .
C3A C2A H2A 118.6 .
C4A C3A C2A 118.4(4) .
C4A C3A H3A 120.8 .
C2A C3A H3A 120.8 .
C3A C4A F1A 121.1(4) .
C3A C4A C4AA 123.3(3) .
F1A C4A C4AA 115.6(5) .
C3A C4A Br1A 112.1(3) .
F1A C4A Br1A 11.1(3) .
C4AA C4A Br1A 124.2(4) .
C5A C4AA C8AA 120.2(3) .
C5A C4AA C4A 122.7(4) .
C8AA C4AA C4A 117.1(3) .
C6A C5A C4AA 120.4(4) .
C6A C5A H5A 119.8 .
C4AA C5A H5A 119.8 .
C5A C6A C7A 120.5(4) .
C5A C6A H6A 119.8 .
C7A C6A H6A 119.8 .
C8A C7A C6A 120.6(4) .
C8A C7A H7A 119.7 .
C6A C7A H7A 119.7 .
C7A C8A C8AA 120.7(4) .
C7A C8A H8A 119.7 .
C8AA C8A H8A 119.7 .
C4AA C8AA C8A 117.7(3) .
C4AA C8AA C1A 120.1(3) .
C8A C8AA C1A 122.2(3) .
C2B C1B C8AB 118.8(3) .
C2B C1B C1B 119.8(3) 2_656
C8AB C1B C1B 121.3(3) 2_656
C1B C2B C3B 121.9(4) .
C1B C2B H2B 119.0 .
C3B C2B H2B 119.0 .
C4B C3B C2B 118.4(4) .
C4B C3B H3B 120.8 .
C2B C3B H3B 120.8 .
C3B C4B C4AB 123.2(3) .
C3B C4B F1B 119.2(4) .
C4AB C4B F1B 117.6(4) .
C3B C4B Br1B 110.4(4) .
C4AB C4B Br1B 125.9(5) .
F1B C4B Br1B 11.9(5) .
C4B C4AB C5B 122.0(3) .
C4B C4AB C8AB 118.0(3) .
C5B C4AB C8AB 120.0(3) .
C6B C5B C4AB 120.1(4) .
C6B C5B H5B 120.0 .
C4AB C5B H5B 120.0 .
C5B C6B C7B 119.8(4) .
C5B C6B H6B 120.1 .
C7B C6B H6B 120.1 .
C8B C7B C6B 121.4(4) .
C8B C7B H7B 119.3 .
C6B C7B H7B 119.3 .
C7B C8B C8AB 121.5(4) .
C7B C8B H8B 119.2 .
C8AB C8B H8B 119.2 .
C8B C8AB C1B 123.1(3) .
C8B C8AB C4AB 117.2(3) .
C1B C8AB C4AB 119.6(3) .

loop_
_geom_bond_atom_site_label_1
_geom_bond_atom_site_label_2
_geom_bond_distance
_geom_bond_site_symmetry_2
Br1A C4A 1.771(5) .
F1A C4A 1.403(6) .
C1A C2A 1.367(5) .
C1A C8AA 1.440(5) .
C1A C1A 1.490(6) 2
C2A C3A 1.405(5) .
C2A H2A 0.9500 .
C3A C4A 1.345(6) .
C3A H3A 0.9500 .
C4A C4AA 1.428(5) .
C4AA C5A 1.407(7) .
C4AA C8AA 1.412(5) .
C5A C6A 1.366(6) .
C5A H5A 0.9500 .
C6A C7A 1.387(6) .
C6A H6A 0.9500 .
C7A C8A 1.375(6) .
C7A H7A 0.9500 .
C8A C8AA 1.424(5) .
C8A H8A 0.9500 .
Br1B C4B 1.725(11) .
F1B C4B 1.400(6) .
C1B C2B 1.389(5) .
C1B C8AB 1.426(5) .
C1B C1B 1.485(6) 2_656
C2B C3B 1.405(5) .
C2B H2B 0.9500 .
C3B C4B 1.366(5) .
C3B H3B 0.9500 .
C4B C4AB 1.398(5) .
C4AB C5B 1.428(6) .
C4AB C8AB 1.430(5) .
C5B C6B 1.373(6) .
C5B H5B 0.9500 .
C6B C7B 1.402(6) .
C6B H6B 0.9500 .
C7B C8B 1.358(6) .
C7B H7B 0.9500 .
C8B C8AB 1.417(5) .
C8B H8B 0.9500 .

loop_
_geom_torsion_atom_site_label_1
_geom_torsion_atom_site_label_2
_geom_torsion_atom_site_label_3
_geom_torsion_atom_site_label_4
_geom_torsion
_geom_torsion_site_symmetry_1
C8AA C1A C2A C3A 1.8(5) .
C1A C1A C2A C3A -179.7(3) 2
C1A C2A C3A C4A -0.1(5) .
C2A C3A C4A F1A 179.1(4) .
C2A C3A C4A C4AA -1.3(5) .
C2A C3A C4A Br1A 171.8(3) .
C3A C4A C4AA C5A -177.4(4) .
F1A C4A C4AA C5A 2.2(6) .
Br1A C4A C4AA C5A 10.4(6) .
C3A C4A C4AA C8AA 0.9(5) .
F1A C4A C4AA C8AA -179.5(4) .
Br1A C4A C4AA C8AA -171.3(3) .
C8AA C4AA C5A C6A -0.9(6) .
C4A C4AA C5A C6A 177.3(3) .
C4AA C5A C6A C7A 1.0(6) .
C5A C6A C7A C8A -0.1(6) .
C6A C7A C8A C8AA -0.9(6) .
C5A C4AA C8AA C8A -0.1(5) .
C4A C4AA C8AA C8A -178.4(3) .
C5A C4AA C8AA C1A 179.2(4) .
C4A C4AA C8AA C1A 0.9(5) .
C7A C8A C8AA C4AA 1.0(5) .
C7A C8A C8AA C1A -178.3(4) .
C2A C1A C8AA C4AA -2.2(5) .
C1A C1A C8AA C4AA 179.4(3) 2
C2A C1A C8AA C8A 177.1(3) .
C1A C1A C8AA C8A -1.3(5) 2
C8AB C1B C2B C3B -2.3(5) .
C1B C1B C2B C3B 179.8(3) 2_656
C1B C2B C3B C4B 0.2(5) .
C2B C3B C4B C4AB 1.8(5) .
C2B C3B C4B F1B -179.0(4) .
C2B C3B C4B Br1B -170.2(4) .
C3B C4B C4AB C5B 177.2(3) .
F1B C4B C4AB C5B -2.0(5) .
Br1B C4B C4AB C5B -12.0(6) .
C3B C4B C4AB C8AB -1.6(5) .
F1B C4B C4AB C8AB 179.2(4) .
Br1B C4B C4AB C8AB 169.1(5) .
C4B C4AB C5B C6B -177.9(3) .
C8AB C4AB C5B C6B 0.8(5) .
C4AB C5B C6B C7B -0.2(5) .
C5B C6B C7B C8B -0.3(5) .
C6B C7B C8B C8AB 0.1(6) .
C7B C8B C8AB C1B 178.9(3) .
C7B C8B C8AB C4AB 0.6(5) .
C2B C1B C8AB C8B -175.8(3) .
C1B C1B C8AB C8B 2.1(5) 2_656
C2B C1B C8AB C4AB 2.4(5) .
C1B C1B C8AB C4AB -179.7(3) 2_656
C4B C4AB C8AB C8B 177.8(3) .
C5B C4AB C8AB C8B -1.0(5) .
C4B C4AB C8AB C1B -0.5(4) .
C5B C4AB C8AB C1B -179.4(3) .
